data_4334529
loop_
_publ_author_name
'Kuan-Ting Lai'
'Wei-Chieh Ho'
'Tzung-Wen Chiou'
'Wen-Feng Liaw'

_publ_section_title
;
 Formation of [NiIII(\k1-S2CH)(P(o-C6H3-3-SiMe3-2-S)3)]-via CS2 Insertion
 into Nickel(III) Hydride Containing [NiIII(H)(P(o-C6H3-3-SiMe3-2-S)3)]-
;
_journal_name_full 'Inorganic Chemistry'
_journal_page_first 4151
_journal_page_last 4153
_journal_paper_doi 10.1021/ic400293k
_journal_volume 52
_journal_year 2013
_chemical_formula_sum 'C64 H67 N Ni P3 S5 Si3'
_chemical_formula_weight 1246.38
_chemical_name_systematic
; 
 ? 
;
_space_group_IT_number 61
_symmetry_cell_setting orthorhombic
_symmetry_space_group_name_Hall '-P 2ac 2ab'
_symmetry_space_group_name_H-M 'P b c a'
_atom_sites_solution_hydrogens geom
_atom_sites_solution_primary direct
_atom_sites_solution_secondary difmap
_audit_creation_method SHELXL-97
_cell_angle_alpha 90.00
_cell_angle_beta 90.00
_cell_angle_gamma 90.00
_cell_formula_units_Z 8
_cell_length_a 27.452(2)
_cell_length_b 17.5520(14)
_cell_length_c 27.756(3)
_cell_measurement_reflns_used 9910
_cell_measurement_temperature 100(2)
_cell_measurement_theta_max 26.3965
_cell_measurement_theta_min 2.5446
_cell_volume 13374(2)
_computing_cell_refinement 'SAINT V7.68A (Bruker AXS, 2009)'
_computing_data_collection 'APEX2 (Bruker AXS, 2010)'
_computing_data_reduction 'SAINT V7.68A (Bruker AXS, 2009)'
_computing_molecular_graphics 'SHELXTL (Sheldrick, 2008)'
_computing_publication_material SHELXTL
_computing_structure_refinement 'SHELXL-97 (Sheldrick, 2008)'
_computing_structure_solution 'SHELXS-97 (Sheldrick, 2008)'
_diffrn_ambient_temperature 100(2)
_diffrn_detector_area_resol_mean 8.3333
_diffrn_measured_fraction_theta_full 0.997
_diffrn_measured_fraction_theta_max 0.997
_diffrn_measurement_device_type 'Bruker APEX-II CCD'
_diffrn_measurement_method '\f and \w scans'
_diffrn_radiation_monochromator graphite
_diffrn_radiation_source 'fine-focus sealed tube'
_diffrn_radiation_type MoK\a
_diffrn_radiation_wavelength 0.71073
_diffrn_reflns_av_R_equivalents 0.0578
_diffrn_reflns_av_sigmaI/netI 0.0344
_diffrn_reflns_limit_h_max 34
_diffrn_reflns_limit_h_min -34
_diffrn_reflns_limit_k_max 21
_diffrn_reflns_limit_k_min -21
_diffrn_reflns_limit_l_max 34
_diffrn_reflns_limit_l_min -34
_diffrn_reflns_number 103184
_diffrn_reflns_theta_full 26.41
_diffrn_reflns_theta_max 26.41
_diffrn_reflns_theta_min 1.47
_exptl_absorpt_coefficient_mu 0.609
_exptl_absorpt_correction_T_max 0.9486
_exptl_absorpt_correction_T_min 0.8723
_exptl_absorpt_correction_type multi-scan
_exptl_absorpt_process_details 'SADABS V2008/1 (Bruker AXS)'
_exptl_crystal_colour Black
_exptl_crystal_density_diffrn 1.238
_exptl_crystal_description Lump
_exptl_crystal_F_000 5224
_exptl_crystal_size_max 0.25
_exptl_crystal_size_mid 0.20
_exptl_crystal_size_min 0.20
_platon_squeeze_details
;
;
_refine_diff_density_max 0.853
_refine_diff_density_min -0.513
_refine_diff_density_rms 0.062
_refine_ls_extinction_method none
_refine_ls_goodness_of_fit_ref 1.055
_refine_ls_hydrogen_treatment constr
_refine_ls_matrix_type full
_refine_ls_number_parameters 703
_refine_ls_number_reflns 13685
_refine_ls_number_restraints 0
_refine_ls_restrained_S_all 1.055
_refine_ls_R_factor_all 0.0512
_refine_ls_R_factor_gt 0.0373
_refine_ls_shift/su_max 0.002
_refine_ls_shift/su_mean 0.000
_refine_ls_structure_factor_coef Fsqd
_refine_ls_weighting_details 'calc w=1/[\s^2^(Fo^2^)+(0.0529P)^2^+4.0308P] where P=(Fo^2^+2Fc^2^)/3'
_refine_ls_weighting_scheme calc
_refine_ls_wR_factor_gt 0.0938
_refine_ls_wR_factor_ref 0.0992
_reflns_number_gt 10888
_reflns_number_total 13685
_reflns_threshold_expression >2sigma(I)
_cod_data_source_file ic400293k_si_001.cif
_cod_data_source_block 120920lts
_cod_database_code 4334529

loop_
_symmetry_equiv_pos_as_xyz
'x, y, z'
'-x+1/2, -y, z+1/2'
'-x, y+1/2, -z+1/2'
'x+1/2, -y+1/2, -z'
'-x, -y, -z'
'x-1/2, y, -z-1/2'
'x, -y-1/2, z-1/2'
'-x-1/2, y-1/2, z'

loop_
_atom_site_label
_atom_site_type_symbol
_atom_site_fract_x
_atom_site_fract_y
_atom_site_fract_z
_atom_site_U_iso_or_equiv
_atom_site_adp_type
_atom_site_occupancy
_atom_site_symmetry_multiplicity
_atom_site_calc_flag
_atom_site_refinement_flags
Ni1 Ni 0.709618(10) 0.952699(15) 0.181044(10) 0.01725(7) Uani 1 1 d .
P1 P 0.939303(18) 0.26989(3) 0.908308(19) 0.01619(12) Uani 1 1 d .
P2 P 1.026519(19) 0.19065(3) 0.94573(2) 0.01816(12) Uani 1 1 d .
P3 P 0.743745(19) 0.84936(3) 0.159728(19) 0.01582(12) Uani 1 1 d .
S1 S 0.639390(19) 0.89242(3) 0.16442(2) 0.02032(12) Uani 1 1 d .
S2 S 0.742633(19) 1.00755(3) 0.114332(19) 0.01991(12) Uani 1 1 d .
S3 S 0.76245(2) 0.95848(3) 0.241745(19) 0.02083(12) Uani 1 1 d .
Si1 Si 0.54834(2) 0.76027(4) 0.17776(2) 0.02371(14) Uani 1 1 d .
Si2 Si 0.79278(2) 1.04234(4) 0.00578(2) 0.02652(15) Uani 1 1 d .
Si3 Si 0.85201(3) 0.92868(5) 0.32320(3) 0.03727(18) Uani 1 1 d .
N1 N 0.97102(6) 0.20641(10) 0.93390(6) 0.0191(4) Uani 1 1 d .
C1 C 0.90194(7) 0.22761(13) 0.86242(8) 0.0201(5) Uani 1 1 d .
C2 C 0.88856(9) 0.15198(14) 0.86709(9) 0.0282(5) Uani 1 1 d .
H2 H 0.9021 0.1216 0.8921 0.034 Uiso 1 1 calc R
C3 C 0.85524(10) 0.12081(16) 0.83500(9) 0.0356(6) Uani 1 1 d .
H3 H 0.8460 0.0689 0.8380 0.043 Uiso 1 1 calc R
C4 C 0.83550(9) 0.16495(17) 0.79869(9) 0.0349(6) Uani 1 1 d .
H4 H 0.8124 0.1434 0.7772 0.042 Uiso 1 1 calc R
C5 C 0.84912(9) 0.23971(16) 0.79357(9) 0.0319(6) Uani 1 1 d .
H5 H 0.8358 0.2697 0.7683 0.038 Uiso 1 1 calc R
C6 C 0.88240(8) 0.27143(14) 0.82537(8) 0.0257(5) Uani 1 1 d .
H6 H 0.8919 0.3232 0.8219 0.031 Uiso 1 1 calc R
C7 C 0.97325(7) 0.34640(13) 0.88114(8) 0.0199(5) Uani 1 1 d .
C8 C 0.99612(8) 0.33527(15) 0.83678(8) 0.0253(5) Uani 1 1 d .
H8 H 0.9919 0.2886 0.8200 0.030 Uiso 1 1 calc R
C9 C 1.02499(9) 0.39243(16) 0.81716(9) 0.0331(6) Uani 1 1 d .
H9 H 1.0402 0.3850 0.7868 0.040 Uiso 1 1 calc R
C10 C 1.03150(9) 0.45982(16) 0.84175(10) 0.0366(6) Uani 1 1 d .
H10 H 1.0515 0.4987 0.8284 0.044 Uiso 1 1 calc R
C11 C 1.00904(9) 0.47113(15) 0.88580(11) 0.0370(6) Uani 1 1 d .
H11 H 1.0136 0.5177 0.9026 0.044 Uiso 1 1 calc R
C12 C 0.97980(8) 0.41465(14) 0.90561(9) 0.0278(5) Uani 1 1 d .
H12 H 0.9643 0.4227 0.9358 0.033 Uiso 1 1 calc R
C13 C 0.89918(7) 0.31212(13) 0.95180(8) 0.0202(5) Uani 1 1 d .
C14 C 0.86122(10) 0.35877(17) 0.93741(10) 0.0404(7) Uani 1 1 d .
H14 H 0.8550 0.3665 0.9041 0.048 Uiso 1 1 calc R
C15 C 0.83231(11) 0.39425(18) 0.97174(11) 0.0473(8) Uani 1 1 d .
H15 H 0.8065 0.4267 0.9618 0.057 Uiso 1 1 calc R
C16 C 0.84062(9) 0.38293(16) 1.01957(10) 0.0377(6) Uani 1 1 d .
H16 H 0.8214 0.4088 1.0428 0.045 Uiso 1 1 calc R
C17 C 0.87687(10) 0.33409(19) 1.03416(10) 0.0450(7) Uani 1 1 d .
H17 H 0.8816 0.3242 1.0675 0.054 Uiso 1 1 calc R
C18 C 0.90653(9) 0.29928(17) 1.00026(9) 0.0360(6) Uani 1 1 d .
H18 H 0.9320 0.2664 1.0105 0.043 Uiso 1 1 calc R
C19 C 1.05314(7) 0.13157(12) 0.89954(8) 0.0191(4) Uani 1 1 d .
C20 C 1.10028(8) 0.10276(13) 0.90420(8) 0.0229(5) Uani 1 1 d .
H20 H 1.1192 0.1145 0.9319 0.027 Uiso 1 1 calc R
C21 C 1.11936(8) 0.05691(13) 0.86814(9) 0.0251(5) Uani 1 1 d .
H21 H 1.1512 0.0364 0.8716 0.030 Uiso 1 1 calc R
C22 C 1.09255(9) 0.04072(13) 0.82732(8) 0.0250(5) Uani 1 1 d .
H22 H 1.1063 0.0106 0.8023 0.030 Uiso 1 1 calc R
C23 C 1.04540(9) 0.06849(14) 0.82285(8) 0.0297(5) Uani 1 1 d .
H23 H 1.0265 0.0563 0.7952 0.036 Uiso 1 1 calc R
C24 C 1.02590(8) 0.11410(14) 0.85880(8) 0.0248(5) Uani 1 1 d .
H24 H 0.9938 0.1335 0.8556 0.030 Uiso 1 1 calc R
C25 C 1.02945(8) 0.14135(13) 1.00270(8) 0.0224(5) Uani 1 1 d .
C26 C 1.07198(9) 0.14322(15) 1.03051(9) 0.0312(6) Uani 1 1 d .
H26 H 1.0995 0.1713 1.0198 0.037 Uiso 1 1 calc R
C27 C 1.07375(9) 0.10383(16) 1.07388(9) 0.0331(6) Uani 1 1 d .
H27 H 1.1025 0.1050 1.0929 0.040 Uiso 1 1 calc R
C28 C 1.03361(9) 0.06291(14) 1.08928(9) 0.0319(6) Uani 1 1 d .
H28 H 1.0351 0.0353 1.1187 0.038 Uiso 1 1 calc R
C29 C 0.99140(10) 0.06198(14) 1.06212(9) 0.0307(6) Uani 1 1 d .
H29 H 0.9638 0.0344 1.0732 0.037 Uiso 1 1 calc R
C30 C 0.98901(9) 0.10104(13) 1.01876(8) 0.0254(5) Uani 1 1 d .
H30 H 0.9600 0.1003 1.0002 0.030 Uiso 1 1 calc R
C31 C 1.06300(7) 0.27527(13) 0.95178(8) 0.0216(5) Uani 1 1 d .
C32 C 1.09292(8) 0.29968(14) 0.91413(9) 0.0244(5) Uani 1 1 d .
H32 H 1.0969 0.2688 0.8863 0.029 Uiso 1 1 calc R
C33 C 1.11665(9) 0.36882(15) 0.91742(10) 0.0336(6) Uani 1 1 d .
H33 H 1.1369 0.3854 0.8917 0.040 Uiso 1 1 calc R
C34 C 1.11120(10) 0.41389(16) 0.95750(10) 0.0395(7) Uani 1 1 d .
H34 H 1.1276 0.4614 0.9594 0.047 Uiso 1 1 calc R
C35 C 1.08170(11) 0.38991(17) 0.99515(10) 0.0426(7) Uani 1 1 d .
H35 H 1.0781 0.4211 1.0229 0.051 Uiso 1 1 calc R
C36 C 1.05768(9) 0.32145(15) 0.99257(9) 0.0327(6) Uani 1 1 d .
H36 H 1.0375 0.3054 1.0184 0.039 Uiso 1 1 calc R
C37 C 0.70199(7) 0.77138(13) 0.16792(8) 0.0186(4) Uani 1 1 d .
C38 C 0.71530(8) 0.69550(13) 0.17429(8) 0.0230(5) Uani 1 1 d .
H38 H 0.7487 0.6813 0.1750 0.028 Uiso 1 1 calc R
C39 C 0.67916(9) 0.64085(13) 0.17956(9) 0.0274(5) Uani 1 1 d .
H39 H 0.6875 0.5888 0.1838 0.033 Uiso 1 1 calc R
C40 C 0.63047(8) 0.66310(13) 0.17850(8) 0.0246(5) Uani 1 1 d .
H40 H 0.6061 0.6249 0.1813 0.029 Uiso 1 1 calc R
C41 C 0.61562(8) 0.73880(13) 0.17351(8) 0.0200(5) Uani 1 1 d .
C42 C 0.65269(8) 0.79408(12) 0.16815(7) 0.0173(4) Uani 1 1 d .
C43 C 0.76209(7) 0.85662(12) 0.09747(7) 0.0171(4) Uani 1 1 d .
C44 C 0.77589(8) 0.79428(13) 0.06958(8) 0.0214(5) Uani 1 1 d .
H44 H 0.7733 0.7441 0.0822 0.026 Uiso 1 1 calc R
C45 C 0.79333(8) 0.80595(14) 0.02339(8) 0.0244(5) Uani 1 1 d .
H45 H 0.8025 0.7639 0.0038 0.029 Uiso 1 1 calc R
C46 C 0.79736(7) 0.87982(14) 0.00591(8) 0.0228(5) Uani 1 1 d .
H46 H 0.8099 0.8870 -0.0257 0.027 Uiso 1 1 calc R
C47 C 0.78381(7) 0.94426(13) 0.03259(8) 0.0203(5) Uani 1 1 d .
C48 C 0.76465(7) 0.93133(12) 0.07937(7) 0.0173(4) Uani 1 1 d .
C49 C 0.79724(7) 0.83167(13) 0.19557(8) 0.0184(4) Uani 1 1 d .
C50 C 0.80303(7) 0.88055(13) 0.23509(8) 0.0203(5) Uani 1 1 d .
C51 C 0.84152(8) 0.86824(14) 0.26821(8) 0.0245(5) Uani 1 1 d .
C52 C 0.87331(8) 0.80783(15) 0.25811(9) 0.0278(5) Uani 1 1 d .
H52 H 0.8992 0.7980 0.2800 0.033 Uiso 1 1 calc R
C53 C 0.86886(8) 0.76191(14) 0.21788(9) 0.0270(5) Uani 1 1 d .
H53 H 0.8920 0.7228 0.2119 0.032 Uiso 1 1 calc R
C54 C 0.83047(8) 0.77342(13) 0.18649(8) 0.0228(5) Uani 1 1 d .
H54 H 0.8268 0.7418 0.1589 0.027 Uiso 1 1 calc R
C55 C 0.53439(8) 0.83140(15) 0.22596(9) 0.0294(5) Uani 1 1 d .
H55A H 0.4993 0.8312 0.2326 0.044 Uiso 1 1 calc R
H55B H 0.5443 0.8823 0.2152 0.044 Uiso 1 1 calc R
H55C H 0.5522 0.8180 0.2554 0.044 Uiso 1 1 calc R
C56 C 0.51683(9) 0.67018(16) 0.19473(10) 0.0374(6) Uani 1 1 d .
H56A H 0.4816 0.6789 0.1959 0.056 Uiso 1 1 calc R
H56B H 0.5283 0.6534 0.2265 0.056 Uiso 1 1 calc R
H56C H 0.5241 0.6308 0.1708 0.056 Uiso 1 1 calc R
C57 C 0.52468(9) 0.79127(19) 0.11796(9) 0.0409(7) Uani 1 1 d .
H57A H 0.5322 0.7523 0.0938 0.061 Uiso 1 1 calc R
H57B H 0.5401 0.8395 0.1088 0.061 Uiso 1 1 calc R
H57C H 0.4893 0.7983 0.1199 0.061 Uiso 1 1 calc R
C58 C 0.81602(11) 1.02961(18) -0.05666(10) 0.0489(8) Uani 1 1 d .
H58A H 0.7949 0.9939 -0.0741 0.073 Uiso 1 1 calc R
H58B H 0.8493 1.0093 -0.0555 0.073 Uiso 1 1 calc R
H58C H 0.8161 1.0789 -0.0733 0.073 Uiso 1 1 calc R
C59 C 0.73504(10) 1.09756(15) 0.00117(9) 0.0351(6) Uani 1 1 d .
H59A H 0.7411 1.1451 -0.0164 0.053 Uiso 1 1 calc R
H59B H 0.7230 1.1094 0.0336 0.053 Uiso 1 1 calc R
H59C H 0.7106 1.0673 -0.0161 0.053 Uiso 1 1 calc R
C60 C 0.83863(11) 1.09730(19) 0.04146(12) 0.0549(9) Uani 1 1 d .
H60A H 0.8702 1.0714 0.0399 0.082 Uiso 1 1 calc R
H60B H 0.8279 1.1006 0.0751 0.082 Uiso 1 1 calc R
H60C H 0.8418 1.1487 0.0281 0.082 Uiso 1 1 calc R
C61 C 0.87372(15) 1.02473(19) 0.30505(12) 0.0668(11) Uani 1 1 d .
H61A H 0.8496 1.0485 0.2838 0.100 Uiso 1 1 calc R
H61B H 0.9048 1.0200 0.2880 0.100 Uiso 1 1 calc R
H61C H 0.8782 1.0564 0.3338 0.100 Uiso 1 1 calc R
C62 C 0.79680(12) 0.9354(3) 0.36225(11) 0.0674(11) Uani 1 1 d .
H62A H 0.8045 0.9652 0.3911 0.101 Uiso 1 1 calc R
H62B H 0.7864 0.8841 0.3717 0.101 Uiso 1 1 calc R
H62C H 0.7705 0.9605 0.3444 0.101 Uiso 1 1 calc R
C63 C 0.90166(12) 0.8845(2) 0.35981(11) 0.0556(9) Uani 1 1 d .
H63A H 0.9316 0.8821 0.3406 0.083 Uiso 1 1 calc R
H63B H 0.8920 0.8329 0.3694 0.083 Uiso 1 1 calc R
H63C H 0.9074 0.9153 0.3887 0.083 Uiso 1 1 calc R
S4 S 0.67214(2) 1.06043(3) 0.20598(2) 0.02487(13) Uani 1 1 d .
S5 S 0.60434(2) 1.07971(4) 0.29018(2) 0.03539(16) Uani 1 1 d .
C64 C 0.63646(8) 1.02865(14) 0.25196(8) 0.0272(5) Uani 1 1 d .
H64 H 0.6349 0.9750 0.2560 0.033 Uiso 1 1 calc R

loop_
_atom_site_aniso_label
_atom_site_aniso_U_11
_atom_site_aniso_U_22
_atom_site_aniso_U_33
_atom_site_aniso_U_23
_atom_site_aniso_U_13
_atom_site_aniso_U_12
Ni1 0.01806(14) 0.01482(14) 0.01887(14) -0.00039(11) 0.00492(11) 0.00124(11)
P1 0.0138(2) 0.0186(3) 0.0162(3) 0.0007(2) 0.0014(2) 0.0000(2)
P2 0.0144(2) 0.0227(3) 0.0174(3) 0.0029(2) 0.0027(2) 0.0016(2)
P3 0.0152(2) 0.0155(3) 0.0167(3) 0.0003(2) 0.0035(2) 0.0005(2)
S1 0.0174(2) 0.0172(3) 0.0263(3) -0.0033(2) -0.0034(2) 0.0027(2)
S2 0.0238(3) 0.0164(3) 0.0195(3) 0.0013(2) 0.0052(2) -0.0001(2)
S3 0.0234(3) 0.0209(3) 0.0182(3) -0.0033(2) 0.0016(2) -0.0003(2)
Si1 0.0168(3) 0.0315(4) 0.0229(3) -0.0047(3) 0.0022(2) -0.0024(3)
Si2 0.0240(3) 0.0298(4) 0.0258(3) 0.0097(3) 0.0047(3) -0.0008(3)
Si3 0.0404(4) 0.0486(5) 0.0229(4) -0.0054(3) -0.0076(3) 0.0000(4)
N1 0.0150(8) 0.0205(10) 0.0218(9) 0.0042(8) 0.0034(7) 0.0022(7)
C1 0.0157(10) 0.0264(12) 0.0182(11) -0.0043(9) 0.0033(8) -0.0018(9)
C2 0.0338(13) 0.0278(13) 0.0231(12) -0.0008(10) 0.0030(10) -0.0069(11)
C3 0.0430(15) 0.0344(15) 0.0293(13) -0.0052(11) 0.0042(11) -0.0178(12)
C4 0.0296(13) 0.0517(17) 0.0235(13) -0.0112(12) 0.0004(10) -0.0130(12)
C5 0.0285(12) 0.0465(16) 0.0206(12) -0.0023(11) -0.0028(10) -0.0003(12)
C6 0.0234(11) 0.0303(13) 0.0235(12) -0.0003(10) -0.0010(9) -0.0019(10)
C7 0.0146(10) 0.0217(11) 0.0234(11) 0.0044(9) -0.0027(8) -0.0006(9)
C8 0.0201(11) 0.0311(13) 0.0248(12) 0.0032(10) 0.0011(9) -0.0018(10)
C9 0.0241(12) 0.0483(17) 0.0268(13) 0.0150(12) 0.0010(10) -0.0039(12)
C10 0.0278(13) 0.0344(15) 0.0476(16) 0.0186(13) -0.0036(12) -0.0090(11)
C11 0.0335(14) 0.0227(13) 0.0547(18) 0.0008(12) -0.0035(13) -0.0064(11)
C12 0.0245(11) 0.0251(13) 0.0337(13) -0.0008(11) -0.0013(10) -0.0005(10)
C13 0.0148(10) 0.0222(11) 0.0237(11) -0.0006(9) 0.0052(8) -0.0002(9)
C14 0.0390(15) 0.0536(18) 0.0286(14) 0.0109(13) 0.0091(12) 0.0220(14)
C15 0.0424(16) 0.0545(19) 0.0451(17) 0.0126(14) 0.0186(13) 0.0286(15)
C16 0.0325(14) 0.0406(16) 0.0399(15) -0.0092(13) 0.0195(12) 0.0022(12)
C17 0.0361(14) 0.074(2) 0.0246(14) -0.0055(14) 0.0062(12) 0.0136(15)
C18 0.0264(12) 0.0577(18) 0.0238(13) -0.0036(12) 0.0011(10) 0.0158(13)
C19 0.0180(10) 0.0205(11) 0.0188(11) 0.0039(9) 0.0049(8) 0.0010(9)
C20 0.0186(10) 0.0219(12) 0.0281(12) 0.0007(10) 0.0004(9) -0.0015(9)
C21 0.0180(11) 0.0231(12) 0.0341(13) 0.0018(10) 0.0061(10) 0.0017(9)
C22 0.0325(13) 0.0185(11) 0.0239(12) 0.0015(9) 0.0096(10) 0.0043(10)
C23 0.0363(13) 0.0324(13) 0.0202(12) 0.0005(10) -0.0017(10) 0.0085(11)
C24 0.0248(11) 0.0272(13) 0.0225(11) 0.0036(10) 0.0004(9) 0.0083(10)
C25 0.0219(11) 0.0271(12) 0.0181(11) 0.0036(9) 0.0038(9) 0.0071(10)
C26 0.0226(11) 0.0432(15) 0.0277(13) 0.0066(11) 0.0035(10) 0.0060(11)
C27 0.0298(13) 0.0453(16) 0.0244(12) 0.0045(12) -0.0010(10) 0.0114(12)
C28 0.0445(15) 0.0301(13) 0.0210(12) 0.0048(10) 0.0051(11) 0.0119(12)
C29 0.0411(14) 0.0253(13) 0.0258(13) 0.0018(10) 0.0091(11) -0.0068(11)
C30 0.0293(12) 0.0252(12) 0.0217(12) -0.0001(10) 0.0022(9) -0.0009(10)
C31 0.0163(10) 0.0284(12) 0.0201(11) 0.0005(9) -0.0017(8) 0.0001(9)
C32 0.0192(11) 0.0264(12) 0.0275(12) 0.0021(10) 0.0042(9) 0.0006(10)
C33 0.0233(12) 0.0355(15) 0.0421(15) 0.0072(12) 0.0011(11) -0.0064(11)
C34 0.0340(14) 0.0356(15) 0.0489(17) -0.0019(13) -0.0113(12) -0.0107(12)
C35 0.0523(17) 0.0430(17) 0.0325(14) -0.0086(13) -0.0095(13) -0.0102(14)
C36 0.0349(13) 0.0408(15) 0.0224(12) -0.0054(11) 0.0001(10) -0.0056(12)
C37 0.0184(10) 0.0191(11) 0.0181(10) 0.0000(9) 0.0049(8) -0.0009(9)
C38 0.0197(11) 0.0203(11) 0.0291(12) 0.0013(10) 0.0062(9) 0.0032(9)
C39 0.0284(12) 0.0171(11) 0.0368(14) 0.0033(10) 0.0079(11) 0.0018(10)
C40 0.0245(11) 0.0217(12) 0.0275(12) -0.0009(10) 0.0065(10) -0.0052(10)
C41 0.0200(10) 0.0232(11) 0.0168(10) -0.0022(9) 0.0030(8) -0.0021(9)
C42 0.0204(10) 0.0186(11) 0.0128(10) -0.0025(8) 0.0023(8) 0.0012(9)
C43 0.0141(9) 0.0209(11) 0.0162(10) 0.0006(9) 0.0027(8) -0.0014(9)
C44 0.0214(11) 0.0205(11) 0.0224(11) -0.0004(9) 0.0035(9) -0.0009(9)
C45 0.0236(11) 0.0284(13) 0.0212(11) -0.0076(10) 0.0050(9) 0.0008(10)
C46 0.0175(10) 0.0339(13) 0.0170(11) -0.0010(10) 0.0015(8) 0.0013(10)
C47 0.0150(10) 0.0269(12) 0.0191(11) 0.0037(9) 0.0019(8) -0.0009(9)
C48 0.0125(9) 0.0205(11) 0.0189(10) -0.0011(9) -0.0002(8) -0.0011(9)
C49 0.0159(10) 0.0202(11) 0.0193(11) 0.0024(9) 0.0030(8) -0.0015(9)
C50 0.0180(10) 0.0223(12) 0.0204(11) 0.0040(9) 0.0039(8) -0.0033(9)
C51 0.0230(11) 0.0290(13) 0.0215(11) 0.0030(10) 0.0005(9) -0.0045(10)
C52 0.0196(11) 0.0353(14) 0.0284(13) 0.0087(11) -0.0028(9) 0.0004(10)
C53 0.0182(11) 0.0268(13) 0.0359(14) 0.0033(11) 0.0042(10) 0.0036(10)
C54 0.0197(10) 0.0220(12) 0.0267(12) 0.0010(10) 0.0044(9) -0.0012(9)
C55 0.0217(11) 0.0358(14) 0.0307(13) -0.0053(11) 0.0066(10) 0.0010(11)
C56 0.0244(12) 0.0430(16) 0.0447(16) -0.0092(13) 0.0078(11) -0.0099(12)
C57 0.0285(13) 0.067(2) 0.0274(14) -0.0051(13) -0.0014(11) 0.0116(14)
C58 0.0531(18) 0.0534(19) 0.0404(16) 0.0214(14) 0.0240(14) 0.0196(15)
C59 0.0425(15) 0.0316(14) 0.0311(14) 0.0059(11) 0.0067(11) 0.0099(12)
C60 0.0491(17) 0.054(2) 0.061(2) 0.0241(17) -0.0117(15) -0.0272(16)
C61 0.106(3) 0.0466(19) 0.0480(19) -0.0138(16) -0.026(2) -0.020(2)
C62 0.062(2) 0.116(3) 0.0240(15) -0.0121(18) 0.0039(14) 0.020(2)
C63 0.0534(18) 0.076(2) 0.0375(17) -0.0020(16) -0.0209(14) -0.0018(18)
S4 0.0274(3) 0.0174(3) 0.0298(3) -0.0020(2) 0.0085(2) 0.0042(2)
S5 0.0371(3) 0.0426(4) 0.0266(3) -0.0015(3) 0.0059(3) 0.0169(3)
C64 0.0284(12) 0.0279(13) 0.0253(12) 0.0009(10) 0.0005(10) 0.0054(10)

loop_
_atom_type_symbol
_atom_type_description
_atom_type_scat_dispersion_real
_atom_type_scat_dispersion_imag
_atom_type_scat_source
C C 0.0033 0.0016 'International Tables Vol C Tables 4.2.6.8 and 6.1.1.4'
H H 0.0000 0.0000 'International Tables Vol C Tables 4.2.6.8 and 6.1.1.4'
N N 0.0061 0.0033 'International Tables Vol C Tables 4.2.6.8 and 6.1.1.4'
Ni Ni 0.3393 1.1124 'International Tables Vol C Tables 4.2.6.8 and 6.1.1.4'
Si Si 0.0817 0.0704 'International Tables Vol C Tables 4.2.6.8 and 6.1.1.4'
P P 0.1023 0.0942 'International Tables Vol C Tables 4.2.6.8 and 6.1.1.4'
S S 0.1246 0.1234 'International Tables Vol C Tables 4.2.6.8 and 6.1.1.4'

loop_
_geom_angle_atom_site_label_1
_geom_angle_atom_site_label_2
_geom_angle_atom_site_label_3
_geom_angle
P3 Ni1 S3 87.85(2)
P3 Ni1 S1 85.36(2)
S3 Ni1 S1 137.40(2)
P3 Ni1 S4 177.96(2)
S3 Ni1 S4 91.53(2)
S1 Ni1 S4 93.79(2)
P3 Ni1 S2 87.65(2)
S3 Ni1 S2 109.71(2)
S1 Ni1 S2 111.95(2)
S4 Ni1 S2 94.39(2)
N1 P1 C13 109.06(10)
N1 P1 C1 109.98(10)
C13 P1 C1 107.29(10)
N1 P1 C7 115.37(9)
C13 P1 C7 106.95(10)
C1 P1 C7 107.87(10)
N1 P2 C31 114.26(10)
N1 P2 C19 110.06(10)
C31 P2 C19 108.39(10)
N1 P2 C25 107.96(10)
C31 P2 C25 106.82(11)
C19 P2 C25 109.22(10)
C37 P3 C49 108.58(10)
C37 P3 C43 110.64(10)
C49 P3 C43 108.28(9)
C37 P3 Ni1 109.45(7)
C49 P3 Ni1 110.66(8)
C43 P3 Ni1 109.23(7)
C42 S1 Ni1 105.70(7)
C48 S2 Ni1 105.30(7)
C50 S3 Ni1 107.18(8)
C56 Si1 C57 108.13(14)
C56 Si1 C55 106.91(12)
C57 Si1 C55 111.77(13)
C56 Si1 C41 107.48(11)
C57 Si1 C41 110.09(11)
C55 Si1 C41 112.23(10)
C58 Si2 C59 106.89(12)
C58 Si2 C60 108.94(16)
C59 Si2 C60 109.93(15)
C58 Si2 C47 107.57(12)
C59 Si2 C47 112.94(11)
C60 Si2 C47 110.41(12)
C61 Si3 C62 111.1(2)
C61 Si3 C63 106.86(17)
C62 Si3 C63 107.62(16)
C61 Si3 C51 109.92(13)
C62 Si3 C51 112.49(14)
C63 Si3 C51 108.60(14)
P1 N1 P2 138.22(12)
C2 C1 C6 119.8(2)
C2 C1 P1 118.80(18)
C6 C1 P1 121.05(18)
C1 C2 C3 119.5(2)
C1 C2 H2 120.2
C3 C2 H2 120.2
C4 C3 C2 120.3(2)
C4 C3 H3 119.8
C2 C3 H3 119.8
C5 C4 C3 120.3(2)
C5 C4 H4 119.8
C3 C4 H4 119.8
C4 C5 C6 119.8(2)
C4 C5 H5 120.1
C6 C5 H5 120.1
C5 C6 C1 120.1(2)
C5 C6 H6 119.9
C1 C6 H6 119.9
C12 C7 C8 119.6(2)
C12 C7 P1 120.37(18)
C8 C7 P1 119.86(18)
C9 C8 C7 120.1(2)
C9 C8 H8 120.0
C7 C8 H8 120.0
C10 C9 C8 120.0(2)
C10 C9 H9 120.0
C8 C9 H9 120.0
C9 C10 C11 120.2(2)
C9 C10 H10 119.9
C11 C10 H10 119.9
C10 C11 C12 120.3(2)
C10 C11 H11 119.8
C12 C11 H11 119.8
C7 C12 C11 119.8(2)
C7 C12 H12 120.1
C11 C12 H12 120.1
C18 C13 C14 119.2(2)
C18 C13 P1 119.93(17)
C14 C13 P1 120.82(18)
C13 C14 C15 119.9(3)
C13 C14 H14 120.1
C15 C14 H14 120.1
C16 C15 C14 120.5(3)
C16 C15 H15 119.7
C14 C15 H15 119.7
C15 C16 C17 120.0(2)
C15 C16 H16 120.0
C17 C16 H16 120.0
C16 C17 C18 120.0(3)
C16 C17 H17 120.0
C18 C17 H17 120.0
C13 C18 C17 120.3(2)
C13 C18 H18 119.9
C17 C18 H18 119.9
C24 C19 C20 119.6(2)
C24 C19 P2 119.16(16)
C20 C19 P2 121.21(17)
C21 C20 C19 119.6(2)
C21 C20 H20 120.2
C19 C20 H20 120.2
C22 C21 C20 120.7(2)
C22 C21 H21 119.7
C20 C21 H21 119.7
C21 C22 C23 119.9(2)
C21 C22 H22 120.1
C23 C22 H22 120.1
C24 C23 C22 119.9(2)
C24 C23 H23 120.1
C22 C23 H23 120.1
C23 C24 C19 120.3(2)
C23 C24 H24 119.8
C19 C24 H24 119.8
C30 C25 C26 120.1(2)
C30 C25 P2 119.32(17)
C26 C25 P2 120.60(18)
C27 C26 C25 119.7(2)
C27 C26 H26 120.2
C25 C26 H26 120.2
C28 C27 C26 119.9(2)
C28 C27 H27 120.0
C26 C27 H27 120.0
C29 C28 C27 120.4(2)
C29 C28 H28 119.8
C27 C28 H28 119.8
C28 C29 C30 120.5(2)
C28 C29 H29 119.8
C30 C29 H29 119.8
C29 C30 C25 119.5(2)
C29 C30 H30 120.2
C25 C30 H30 120.2
C32 C31 C36 119.3(2)
C32 C31 P2 120.71(18)
C36 C31 P2 119.69(18)
C33 C32 C31 119.8(2)
C33 C32 H32 120.1
C31 C32 H32 120.1
C34 C33 C32 120.6(2)
C34 C33 H33 119.7
C32 C33 H33 119.7
C33 C34 C35 119.9(3)
C33 C34 H34 120.0
C35 C34 H34 120.0
C36 C35 C34 120.4(3)
C36 C35 H35 119.8
C34 C35 H35 119.8
C35 C36 C31 119.9(2)
C35 C36 H36 120.0
C31 C36 H36 120.0
C38 C37 C42 121.4(2)
C38 C37 P3 125.19(16)
C42 C37 P3 113.38(16)
C39 C38 C37 119.1(2)
C39 C38 H38 120.4
C37 C38 H38 120.4
C38 C39 C40 119.3(2)
C38 C39 H39 120.3
C40 C39 H39 120.3
C39 C40 C41 123.3(2)
C39 C40 H40 118.4
C41 C40 H40 118.4
C40 C41 C42 116.9(2)
C40 C41 Si1 117.98(16)
C42 C41 Si1 124.99(17)
C37 C42 C41 119.8(2)
C37 C42 S1 118.27(16)
C41 C42 S1 121.85(16)
C44 C43 C48 121.36(19)
C44 C43 P3 123.55(16)
C48 C43 P3 114.96(16)
C45 C44 C43 119.5(2)
C45 C44 H44 120.2
C43 C44 H44 120.2
C44 C45 C46 119.3(2)
C44 C45 H45 120.3
C46 C45 H45 120.3
C45 C46 C47 123.2(2)
C45 C46 H46 118.4
C47 C46 H46 118.4
C46 C47 C48 116.9(2)
C46 C47 Si2 119.46(16)
C48 C47 Si2 123.63(17)
C43 C48 C47 119.64(19)
C43 C48 S2 119.66(16)
C47 C48 S2 120.68(17)
C54 C49 C50 121.1(2)
C54 C49 P3 124.09(17)
C50 C49 P3 114.80(16)
C49 C50 C51 119.9(2)
C49 C50 S3 118.83(16)
C51 C50 S3 121.22(18)
C52 C51 C50 116.7(2)
C52 C51 Si3 119.58(17)
C50 C51 Si3 123.68(18)
C53 C52 C51 123.2(2)
C53 C52 H52 118.4
C51 C52 H52 118.4
C54 C53 C52 119.4(2)
C54 C53 H53 120.3
C52 C53 H53 120.3
C53 C54 C49 119.5(2)
C53 C54 H54 120.3
C49 C54 H54 120.3
Si1 C55 H55A 109.5
Si1 C55 H55B 109.5
H55A C55 H55B 109.5
Si1 C55 H55C 109.5
H55A C55 H55C 109.5
H55B C55 H55C 109.5
Si1 C56 H56A 109.5
Si1 C56 H56B 109.5
H56A C56 H56B 109.5
Si1 C56 H56C 109.5
H56A C56 H56C 109.5
H56B C56 H56C 109.5
Si1 C57 H57A 109.5
Si1 C57 H57B 109.5
H57A C57 H57B 109.5
Si1 C57 H57C 109.5
H57A C57 H57C 109.5
H57B C57 H57C 109.5
Si2 C58 H58A 109.5
Si2 C58 H58B 109.5
H58A C58 H58B 109.5
Si2 C58 H58C 109.5
H58A C58 H58C 109.5
H58B C58 H58C 109.5
Si2 C59 H59A 109.5
Si2 C59 H59B 109.5
H59A C59 H59B 109.5
Si2 C59 H59C 109.5
H59A C59 H59C 109.5
H59B C59 H59C 109.5
Si2 C60 H60A 109.5
Si2 C60 H60B 109.5
H60A C60 H60B 109.5
Si2 C60 H60C 109.5
H60A C60 H60C 109.5
H60B C60 H60C 109.5
Si3 C61 H61A 109.5
Si3 C61 H61B 109.5
H61A C61 H61B 109.5
Si3 C61 H61C 109.5
H61A C61 H61C 109.5
H61B C61 H61C 109.5
Si3 C62 H62A 109.5
Si3 C62 H62B 109.5
H62A C62 H62B 109.5
Si3 C62 H62C 109.5
H62A C62 H62C 109.5
H62B C62 H62C 109.5
Si3 C63 H63A 109.5
Si3 C63 H63B 109.5
H63A C63 H63B 109.5
Si3 C63 H63C 109.5
H63A C63 H63C 109.5
H63B C63 H63C 109.5
C64 S4 Ni1 102.55(9)
S5 C64 S4 127.83(16)
S5 C64 H64 116.1
S4 C64 H64 116.1

loop_
_geom_bond_atom_site_label_1
_geom_bond_atom_site_label_2
_geom_bond_distance
Ni1 P3 2.1255(6)
Ni1 S3 2.2254(6)
Ni1 S1 2.2471(6)
Ni1 S4 2.2611(6)
Ni1 S2 2.2753(6)
P1 N1 1.5826(18)
P1 C13 1.795(2)
P1 C1 1.796(2)
P1 C7 1.800(2)
P2 N1 1.5828(17)
P2 C31 1.799(2)
P2 C19 1.804(2)
P2 C25 1.804(2)
P3 C37 1.800(2)
P3 C49 1.801(2)
P3 C43 1.804(2)
S1 C42 1.767(2)
S2 C48 1.760(2)
S3 C50 1.774(2)
Si1 C56 1.863(3)
Si1 C57 1.864(3)
Si1 C55 1.869(2)
Si1 C41 1.889(2)
Si2 C58 1.860(3)
Si2 C59 1.862(3)
Si2 C60 1.870(3)
Si2 C47 1.892(2)
Si3 C61 1.858(4)
Si3 C62 1.867(3)
Si3 C63 1.869(3)
Si3 C51 1.881(2)
C1 C2 1.383(3)
C1 C6 1.392(3)
C2 C3 1.389(3)
C2 H2 0.9500
C3 C4 1.382(4)
C3 H3 0.9500
C4 C5 1.372(4)
C4 H4 0.9500
C5 C6 1.387(3)
C5 H5 0.9500
C6 H6 0.9500
C7 C12 1.389(3)
C7 C8 1.396(3)
C8 C9 1.390(3)
C8 H8 0.9500
C9 C10 1.377(4)
C9 H9 0.9500
C10 C11 1.384(4)
C10 H10 0.9500
C11 C12 1.389(3)
C11 H11 0.9500
C12 H12 0.9500
C13 C18 1.379(3)
C13 C14 1.384(3)
C14 C15 1.388(4)
C14 H14 0.9500
C15 C16 1.362(4)
C15 H15 0.9500
C16 C17 1.374(4)
C16 H16 0.9500
C17 C18 1.386(3)
C17 H17 0.9500
C18 H18 0.9500
C19 C24 1.390(3)
C19 C20 1.395(3)
C20 C21 1.387(3)
C20 H20 0.9500
C21 C22 1.381(3)
C21 H21 0.9500
C22 C23 1.389(3)
C22 H22 0.9500
C23 C24 1.387(3)
C23 H23 0.9500
C24 H24 0.9500
C25 C30 1.390(3)
C25 C26 1.400(3)
C26 C27 1.389(3)
C26 H26 0.9500
C27 C28 1.383(4)
C27 H27 0.9500
C28 C29 1.383(4)
C28 H28 0.9500
C29 C30 1.386(3)
C29 H29 0.9500
C30 H30 0.9500
C31 C32 1.397(3)
C31 C36 1.400(3)
C32 C33 1.380(3)
C32 H32 0.9500
C33 C34 1.373(4)
C33 H33 0.9500
C34 C35 1.388(4)
C34 H34 0.9500
C35 C36 1.372(4)
C35 H35 0.9500
C36 H36 0.9500
C37 C38 1.392(3)
C37 C42 1.411(3)
C38 C39 1.388(3)
C38 H38 0.9500
C39 C40 1.393(3)
C39 H39 0.9500
C40 C41 1.397(3)
C40 H40 0.9500
C41 C42 1.414(3)
C43 C44 1.393(3)
C43 C48 1.406(3)
C44 C45 1.384(3)
C44 H44 0.9500
C45 C46 1.389(3)
C45 H45 0.9500
C46 C47 1.402(3)
C46 H46 0.9500
C47 C48 1.419(3)
C49 C54 1.393(3)
C49 C50 1.402(3)
C50 C51 1.417(3)
C51 C52 1.402(3)
C52 C53 1.383(4)
C52 H52 0.9500
C53 C54 1.382(3)
C53 H53 0.9500
C54 H54 0.9500
C55 H55A 0.9800
C55 H55B 0.9800
C55 H55C 0.9800
C56 H56A 0.9800
C56 H56B 0.9800
C56 H56C 0.9800
C57 H57A 0.9800
C57 H57B 0.9800
C57 H57C 0.9800
C58 H58A 0.9800
C58 H58B 0.9800
C58 H58C 0.9800
C59 H59A 0.9800
C59 H59B 0.9800
C59 H59C 0.9800
C60 H60A 0.9800
C60 H60B 0.9800
C60 H60C 0.9800
C61 H61A 0.9800
C61 H61B 0.9800
C61 H61C 0.9800
C62 H62A 0.9800
C62 H62B 0.9800
C62 H62C 0.9800
C63 H63A 0.9800
C63 H63B 0.9800
C63 H63C 0.9800
S4 C64 1.703(2)
S5 C64 1.645(2)
C64 H64 0.9500

loop_
_platon_squeeze_void_nr
_platon_squeeze_void_average_x
_platon_squeeze_void_average_y
_platon_squeeze_void_average_z
_platon_squeeze_void_volume
_platon_squeeze_void_count_electrons
1 0.000 0.500 0.000 35.4 -2.3
2 0.000 0.000 0.500 35.4 -2.2
3 0.226 0.199 0.129 179.6 16.6
4 0.226 0.301 0.629 179.6 16.5
5 0.274 0.699 0.129 179.7 16.8
6 0.274 0.801 0.629 179.7 16.5
7 0.500 0.500 0.500 35.5 -2.3
8 0.500 0.000 1.000 35.5 -2.2
9 0.726 0.199 0.371 179.7 16.7
10 0.726 0.301 0.871 179.6 16.5
11 0.774 0.699 0.371 179.7 16.8
12 0.774 0.801 0.871 179.7 16.5
